data_4104535
loop_
_publ_author_name
'Tianbiao Liu'
'Bin Li'
'Michael L. Singleton'
'Michael B. Hall'
'Marcetta Y. Darensbourg'

_publ_contact_author
; 
Tianbiao Leo Liu 
Texas A&M University 
Department of CHemistry 
College Station, TX, 77840 
USA 
;
_publ_contact_author_email tliu@mail.chem.tamu.edu
_publ_section_title
;
 Sulfur Oxygenates of Biomimetics of the Diiron Subsite of the
 [FeFe]-Hydrogenase Active Site: Properties and Oxygen Damage Repair
 Possibilities
;
_journal_name_full 'Journal of the American Chemical Society'
_journal_page_first 8296
_journal_page_last 8307
_journal_paper_doi 10.1021/ja9016528
_journal_volume 131
_journal_year 2009
_chemical_formula_sum 'C26 H21 Fe2 O6 P S2'
_chemical_formula_weight 636.22
_chemical_name_systematic
; 
 ? 
;
_space_group_IT_number 2
_symmetry_cell_setting triclinic
_symmetry_space_group_name_Hall '-P 1'
_symmetry_space_group_name_H-M 'P -1'
_atom_sites_solution_hydrogens geom
_atom_sites_solution_primary direct
_atom_sites_solution_secondary difmap
_audit_creation_method SHELXL-97
_cell_angle_alpha 95.350(7)
_cell_angle_beta 94.305(7)
_cell_angle_gamma 107.375(6)
_cell_formula_units_Z 2
_cell_length_a 9.2023(12)
_cell_length_b 10.1762(13)
_cell_length_c 14.772(2)
_cell_measurement_reflns_used 3126
_cell_measurement_temperature 273(2)
_cell_measurement_theta_max 0.00
_cell_measurement_theta_min 0.00
_cell_volume 1306.7(3)
_computing_cell_refinement 'Bruker SMART'
_computing_data_collection 'Bruker SMART'
_computing_data_reduction 'Bruker SAINT'
_computing_molecular_graphics 'Bruker SHELXTL'
_computing_publication_material 'Bruker SHELXTL'
_computing_structure_refinement 'SHELXL-97 (Sheldrick, 1997)'
_computing_structure_solution 'SHELXS-97 (Sheldrick, 1990)'
_diffrn_ambient_temperature 273(2)
_diffrn_measured_fraction_theta_full 0.935
_diffrn_measured_fraction_theta_max 0.935
_diffrn_measurement_device_type 'CCD area detector'
_diffrn_measurement_method 'phi and omega scans'
_diffrn_radiation_monochromator graphite
_diffrn_radiation_source 'fine-focus sealed tube'
_diffrn_radiation_type CuK\a
_diffrn_radiation_wavelength 1.54178
_diffrn_reflns_av_R_equivalents 0.0985
_diffrn_reflns_av_sigmaI/netI 0.1100
_diffrn_reflns_limit_h_max 10
_diffrn_reflns_limit_h_min -10
_diffrn_reflns_limit_k_max 11
_diffrn_reflns_limit_k_min -11
_diffrn_reflns_limit_l_max 17
_diffrn_reflns_limit_l_min -16
_diffrn_reflns_number 12430
_diffrn_reflns_theta_full 63.30
_diffrn_reflns_theta_max 63.30
_diffrn_reflns_theta_min 3.02
_exptl_absorpt_coefficient_mu 11.325
_exptl_absorpt_correction_T_max 0.6538
_exptl_absorpt_correction_T_min 0.5403
_exptl_absorpt_correction_type multi-scan
_exptl_absorpt_process_details 'SADABS; (Sheldrick, 2006)'
_exptl_crystal_colour red
_exptl_crystal_density_diffrn 1.617
_exptl_crystal_density_method 'not measured'
_exptl_crystal_description block
_exptl_crystal_F_000 648
_exptl_crystal_size_max 0.06
_exptl_crystal_size_mid 0.06
_exptl_crystal_size_min 0.04
_refine_diff_density_max 2.901
_refine_diff_density_min -0.622
_refine_diff_density_rms 0.133
_refine_ls_extinction_coef 0.0008(3)
_refine_ls_extinction_expression Fc^*^=kFc[1+0.001xFc^2^\l^3^/sin(2\q)]^-1/4^
_refine_ls_extinction_method SHELXL
_refine_ls_goodness_of_fit_ref 0.914
_refine_ls_hydrogen_treatment riding
_refine_ls_matrix_type full
_refine_ls_number_parameters 335
_refine_ls_number_reflns 3993
_refine_ls_number_restraints 0
_refine_ls_restrained_S_all 0.914
_refine_ls_R_factor_all 0.1030
_refine_ls_R_factor_gt 0.0670
_refine_ls_shift/su_max 0.008
_refine_ls_shift/su_mean 0.001
_refine_ls_structure_factor_coef Fsqd
_refine_ls_weighting_details 'calc w=1/[\s^2^(Fo^2^)+(0.1079P)^2^+0.0000P] where P=(Fo^2^+2Fc^2^)/3'
_refine_ls_weighting_scheme calc
_refine_ls_wR_factor_gt 0.1587
_refine_ls_wR_factor_ref 0.1755
_reflns_number_gt 2509
_reflns_number_total 3993
_reflns_threshold_expression >2sigma(I)
_cod_data_source_file ja9016528_si_004.cif
_cod_data_source_block data0m
_cod_database_code 4104535

loop_
_symmetry_equiv_pos_as_xyz
'x, y, z'
'-x, -y, -z'

loop_
_atom_site_label
_atom_site_type_symbol
_atom_site_fract_x
_atom_site_fract_y
_atom_site_fract_z
_atom_site_U_iso_or_equiv
_atom_site_adp_type
_atom_site_occupancy
_atom_site_symmetry_multiplicity
_atom_site_calc_flag
_atom_site_refinement_flags
Fe1 Fe 0.19669(12) 0.19345(11) 0.29420(8) 0.0209(3) Uani 1 1 d .
Fe2 Fe 0.17435(12) 0.41623(11) 0.37920(8) 0.0238(3) Uani 1 1 d .
P1 P 0.3185(2) 0.07178(18) 0.21357(13) 0.0215(5) Uani 1 1 d .
S1 S 0.3667(2) 0.32719(18) 0.40613(13) 0.0272(5) Uani 1 1 d .
S2 S 0.2392(2) 0.39491(18) 0.23820(14) 0.0277(5) Uani 1 1 d .
O1 O -0.0895(6) 0.0878(5) 0.1719(4) 0.0337(13) Uani 1 1 d .
O2 O 0.0927(6) -0.0083(6) 0.4228(4) 0.0378(14) Uani 1 1 d .
O3 O -0.1386(6) 0.3809(6) 0.2994(5) 0.0456(16) Uani 1 1 d .
O4 O 0.0736(6) 0.3260(6) 0.5547(4) 0.0390(14) Uani 1 1 d .
O5 O 0.2836(7) 0.7202(6) 0.4267(4) 0.0449(16) Uani 1 1 d .
O6 O 0.1508(9) 0.4111(8) 0.1608(6) 0.075(2) Uani 1 1 d .
C1 C 0.0252(9) 0.1270(7) 0.2194(5) 0.0246(17) Uani 1 1 d .
C2 C 0.1320(8) 0.0702(8) 0.3707(5) 0.0218(16) Uani 1 1 d .
C3 C -0.0139(9) 0.3979(8) 0.3323(6) 0.0338(19) Uani 1 1 d .
C4 C 0.1121(9) 0.3633(8) 0.4848(6) 0.0318(19) Uani 1 1 d .
C5 C 0.2421(9) 0.6008(9) 0.4089(5) 0.0312(19) Uani 1 1 d .
C6 C 0.5470(8) 0.4193(8) 0.3673(5) 0.0292(18) Uani 1 1 d .
H6A H 0.6226 0.4549 0.4202 0.035 Uiso 1 1 calc R
H6B H 0.5808 0.3536 0.3291 0.035 Uiso 1 1 calc R
C7 C 0.5440(8) 0.5389(8) 0.3138(6) 0.0294(18) Uani 1 1 d .
H7A H 0.5161 0.6074 0.3530 0.035 Uiso 1 1 calc R
H7B H 0.6464 0.5823 0.2981 0.035 Uiso 1 1 calc R
C8 C 0.4351(8) 0.4983(7) 0.2276(5) 0.0276(18) Uani 1 1 d .
H8A H 0.4766 0.4468 0.1834 0.033 Uiso 1 1 calc R
H8B H 0.4318 0.5825 0.2027 0.033 Uiso 1 1 calc R
C9 C 0.4187(8) 0.1659(7) 0.1267(5) 0.0204(16) Uani 1 1 d .
C10 C 0.5786(8) 0.2113(7) 0.1336(5) 0.0268(17) Uani 1 1 d .
H10 H 0.6343 0.1837 0.1793 0.032 Uiso 1 1 calc R
C11 C 0.6569(9) 0.2987(8) 0.0720(6) 0.0340(19) Uani 1 1 d .
H11 H 0.7634 0.3288 0.0773 0.041 Uiso 1 1 calc R
C12 C 0.5751(10) 0.3385(8) 0.0048(6) 0.037(2) Uani 1 1 d .
H12 H 0.6264 0.3961 -0.0356 0.044 Uiso 1 1 calc R
C13 C 0.4186(10) 0.2947(8) -0.0039(5) 0.0315(19) Uani 1 1 d .
H13 H 0.3649 0.3218 -0.0507 0.038 Uiso 1 1 calc R
C14 C 0.3388(9) 0.2105(7) 0.0559(5) 0.0292(18) Uani 1 1 d .
H14 H 0.2323 0.1830 0.0496 0.035 Uiso 1 1 calc R
C15 C 0.4632(8) 0.0084(7) 0.2699(5) 0.0242(17) Uani 1 1 d .
C16 C 0.5257(8) -0.0790(7) 0.2193(5) 0.0272(18) Uani 1 1 d .
H16 H 0.4899 -0.1069 0.1579 0.033 Uiso 1 1 calc R
C17 C 0.6400(8) -0.1255(7) 0.2581(6) 0.0303(19) Uani 1 1 d .
H17 H 0.6811 -0.1835 0.2230 0.036 Uiso 1 1 calc R
C18 C 0.6928(8) -0.0841(7) 0.3508(6) 0.0305(19) Uani 1 1 d .
H18 H 0.7696 -0.1145 0.3777 0.037 Uiso 1 1 calc R
C19 C 0.6313(8) 0.0012(8) 0.4022(5) 0.0282(18) Uani 1 1 d .
H19 H 0.6657 0.0278 0.4639 0.034 Uiso 1 1 calc R
C20 C 0.5160(8) 0.0483(7) 0.3613(5) 0.0260(17) Uani 1 1 d .
H20 H 0.4752 0.1068 0.3960 0.031 Uiso 1 1 calc R
C21 C 0.1863(8) -0.0924(7) 0.1548(5) 0.0247(17) Uani 1 1 d .
C22 C 0.1181(9) -0.1925(8) 0.2122(6) 0.038(2) Uani 1 1 d .
H22 H 0.1452 -0.1753 0.2751 0.046 Uiso 1 1 calc R
C23 C 0.0114(10) -0.3154(8) 0.1742(7) 0.044(2) Uani 1 1 d .
H23 H -0.0324 -0.3816 0.2117 0.053 Uiso 1 1 calc R
C24 C -0.0313(9) -0.3412(8) 0.0814(7) 0.039(2) Uani 1 1 d .
H24 H -0.1048 -0.4238 0.0566 0.047 Uiso 1 1 calc R
C25 C 0.0357(8) -0.2439(8) 0.0249(6) 0.0318(19) Uani 1 1 d .
H25 H 0.0084 -0.2623 -0.0380 0.038 Uiso 1 1 calc R
C26 C 0.1424(8) -0.1200(8) 0.0616(6) 0.0283(18) Uani 1 1 d .
H26 H 0.1853 -0.0545 0.0233 0.034 Uiso 1 1 calc R

loop_
_atom_site_aniso_label
_atom_site_aniso_U_11
_atom_site_aniso_U_22
_atom_site_aniso_U_33
_atom_site_aniso_U_23
_atom_site_aniso_U_13
_atom_site_aniso_U_12
Fe1 0.0236(6) 0.0204(6) 0.0191(7) -0.0001(5) -0.0030(5) 0.0092(5)
Fe2 0.0266(6) 0.0233(6) 0.0224(7) -0.0027(5) -0.0028(5) 0.0120(5)
P1 0.0242(9) 0.0195(9) 0.0215(11) -0.0002(8) -0.0031(8) 0.0098(7)
S1 0.0287(9) 0.0259(9) 0.0269(11) -0.0020(8) 0.0024(8) 0.0099(8)
S2 0.0311(10) 0.0207(9) 0.0312(12) -0.0007(8) -0.0005(8) 0.0097(8)
O1 0.028(3) 0.034(3) 0.036(4) -0.003(3) -0.006(3) 0.009(2)
O2 0.041(3) 0.037(3) 0.033(4) 0.007(3) -0.003(3) 0.011(3)
O3 0.031(3) 0.054(4) 0.054(4) 0.006(3) -0.005(3) 0.019(3)
O4 0.042(3) 0.048(3) 0.031(4) -0.002(3) 0.009(3) 0.021(3)
O5 0.053(4) 0.028(3) 0.052(4) -0.006(3) -0.001(3) 0.015(3)
O6 0.085(5) 0.072(5) 0.069(6) 0.011(4) -0.017(4) 0.030(4)
C1 0.039(5) 0.021(4) 0.018(4) 0.007(3) 0.006(4) 0.013(3)
C2 0.027(4) 0.030(4) 0.009(4) -0.006(3) -0.003(3) 0.013(3)
C3 0.037(5) 0.034(4) 0.032(5) -0.002(4) -0.001(4) 0.014(4)
C4 0.030(4) 0.028(4) 0.039(6) -0.003(4) -0.002(4) 0.014(3)
C5 0.034(4) 0.048(5) 0.020(5) 0.000(4) 0.004(3) 0.027(4)
C6 0.034(4) 0.029(4) 0.022(5) -0.004(3) -0.008(3) 0.011(3)
C7 0.029(4) 0.026(4) 0.032(5) 0.003(3) 0.000(3) 0.006(3)
C8 0.039(4) 0.019(4) 0.022(5) 0.002(3) 0.006(3) 0.004(3)
C9 0.031(4) 0.020(3) 0.011(4) -0.004(3) -0.005(3) 0.011(3)
C10 0.029(4) 0.028(4) 0.026(5) 0.004(3) 0.000(3) 0.013(3)
C11 0.034(4) 0.033(4) 0.034(5) 0.005(4) 0.005(4) 0.008(4)
C12 0.056(6) 0.020(4) 0.032(5) 0.006(4) 0.004(4) 0.009(4)
C13 0.054(5) 0.030(4) 0.017(4) 0.002(3) -0.003(4) 0.024(4)
C14 0.034(4) 0.028(4) 0.026(5) -0.001(3) -0.008(3) 0.014(3)
C15 0.026(4) 0.017(3) 0.029(5) 0.002(3) -0.001(3) 0.007(3)
C16 0.037(4) 0.021(4) 0.024(5) 0.004(3) -0.007(3) 0.012(3)
C17 0.027(4) 0.019(4) 0.044(6) 0.003(4) -0.001(4) 0.008(3)
C18 0.033(4) 0.022(4) 0.035(5) 0.005(4) -0.014(4) 0.011(3)
C19 0.030(4) 0.033(4) 0.022(5) 0.002(3) -0.006(3) 0.014(3)
C20 0.035(4) 0.019(4) 0.025(5) -0.001(3) -0.001(3) 0.012(3)
C21 0.027(4) 0.023(4) 0.029(5) 0.001(3) -0.003(3) 0.018(3)
C22 0.044(5) 0.025(4) 0.041(6) 0.001(4) -0.004(4) 0.006(4)
C23 0.049(5) 0.025(4) 0.054(7) 0.008(4) -0.006(5) 0.007(4)
C24 0.030(4) 0.026(4) 0.058(7) -0.002(4) -0.013(4) 0.007(4)
C25 0.032(4) 0.032(4) 0.027(5) -0.009(4) -0.012(4) 0.012(4)
C26 0.024(4) 0.032(4) 0.028(5) 0.004(3) -0.006(3) 0.011(3)

loop_
_atom_type_symbol
_atom_type_description
_atom_type_scat_dispersion_real
_atom_type_scat_dispersion_imag
_atom_type_scat_source
C C 0.0181 0.0091 'International Tables Vol C Tables 4.2.6.8 and 6.1.1.4'
H H 0.0000 0.0000 'International Tables Vol C Tables 4.2.6.8 and 6.1.1.4'
O O 0.0492 0.0322 'International Tables Vol C Tables 4.2.6.8 and 6.1.1.4'
P P 0.2955 0.4335 'International Tables Vol C Tables 4.2.6.8 and 6.1.1.4'
S S 0.3331 0.5567 'International Tables Vol C Tables 4.2.6.8 and 6.1.1.4'
Fe Fe -1.1336 3.1974 'International Tables Vol C Tables 4.2.6.8 and 6.1.1.4'

loop_
_geom_angle_atom_site_label_1
_geom_angle_atom_site_label_2
_geom_angle_atom_site_label_3
_geom_angle
C2 Fe1 C1 92.7(3)
C2 Fe1 S2 157.0(2)
C1 Fe1 S2 89.3(2)
C2 Fe1 S1 89.3(2)
C1 Fe1 S1 159.5(3)
S2 Fe1 S1 81.21(7)
C2 Fe1 P1 96.1(2)
C1 Fe1 P1 93.3(3)
S2 Fe1 P1 106.69(8)
S1 Fe1 P1 106.83(8)
C2 Fe1 Fe2 102.7(2)
C1 Fe1 Fe2 104.4(2)
S2 Fe1 Fe2 54.78(6)
S1 Fe1 Fe2 55.39(6)
P1 Fe1 Fe2 153.39(7)
C3 Fe2 C4 92.4(4)
C3 Fe2 C5 99.3(3)
C4 Fe2 C5 100.3(4)
C3 Fe2 S2 88.8(3)
C4 Fe2 S2 157.7(3)
C5 Fe2 S2 101.5(3)
C3 Fe2 S1 150.6(3)
C4 Fe2 S1 87.3(2)
C5 Fe2 S1 109.7(2)
S2 Fe2 S1 80.85(8)
C3 Fe2 Fe1 96.9(3)
C4 Fe2 Fe1 103.0(3)
C5 Fe2 Fe1 150.9(3)
S2 Fe2 Fe1 54.82(6)
S1 Fe2 Fe1 54.76(6)
C9 P1 C15 103.0(3)
C9 P1 C21 107.1(3)
C15 P1 C21 100.2(3)
C9 P1 Fe1 112.5(2)
C15 P1 Fe1 120.8(3)
C21 P1 Fe1 111.9(2)
C6 S1 Fe1 113.4(3)
C6 S1 Fe2 115.7(2)
Fe1 S1 Fe2 69.85(6)
O6 S2 C8 105.5(4)
O6 S2 Fe2 123.3(4)
C8 S2 Fe2 113.2(3)
O6 S2 Fe1 122.2(3)
C8 S2 Fe1 119.5(2)
Fe2 S2 Fe1 70.41(7)
O1 C1 Fe1 177.2(7)
O2 C2 Fe1 178.1(6)
O3 C3 Fe2 177.3(8)
O4 C4 Fe2 178.1(7)
O5 C5 Fe2 178.5(7)
C7 C6 S1 115.5(5)
C7 C6 H6A 108.4
S1 C6 H6A 108.4
C7 C6 H6B 108.4
S1 C6 H6B 108.4
H6A C6 H6B 107.5
C8 C7 C6 114.5(6)
C8 C7 H7A 108.6
C6 C7 H7A 108.6
C8 C7 H7B 108.6
C6 C7 H7B 108.6
H7A C7 H7B 107.6
C7 C8 S2 116.5(5)
C7 C8 H8A 108.2
S2 C8 H8A 108.2
C7 C8 H8B 108.2
S2 C8 H8B 108.2
H8A C8 H8B 107.3
C10 C9 C14 117.5(7)
C10 C9 P1 120.8(5)
C14 C9 P1 121.2(6)
C9 C10 C11 120.8(7)
C9 C10 H10 119.6
C11 C10 H10 119.6
C12 C11 C10 119.6(7)
C12 C11 H11 120.2
C10 C11 H11 120.2
C11 C12 C13 120.8(8)
C11 C12 H12 119.6
C13 C12 H12 119.6
C12 C13 C14 121.1(7)
C12 C13 H13 119.5
C14 C13 H13 119.5
C13 C14 C9 120.3(7)
C13 C14 H14 119.9
C9 C14 H14 119.9
C20 C15 C16 118.8(6)
C20 C15 P1 121.8(6)
C16 C15 P1 119.4(6)
C17 C16 C15 121.6(7)
C17 C16 H16 119.2
C15 C16 H16 119.2
C16 C17 C18 119.1(8)
C16 C17 H17 120.5
C18 C17 H17 120.5
C19 C18 C17 120.1(7)
C19 C18 H18 119.9
C17 C18 H18 119.9
C18 C19 C20 119.9(7)
C18 C19 H19 120.0
C20 C19 H19 120.0
C15 C20 C19 120.5(7)
C15 C20 H20 119.8
C19 C20 H20 119.8
C26 C21 C22 119.0(7)
C26 C21 P1 125.1(6)
C22 C21 P1 115.8(6)
C23 C22 C21 119.5(8)
C23 C22 H22 120.2
C21 C22 H22 120.2
C24 C23 C22 120.8(8)
C24 C23 H23 119.6
C22 C23 H23 119.6
C23 C24 C25 119.9(7)
C23 C24 H24 120.0
C25 C24 H24 120.0
C26 C25 C24 120.3(8)
C26 C25 H25 119.9
C24 C25 H25 119.9
C25 C26 C21 120.5(7)
C25 C26 H26 119.8
C21 C26 H26 119.8

loop_
_geom_bond_atom_site_label_1
_geom_bond_atom_site_label_2
_geom_bond_distance
Fe1 C2 1.768(8)
Fe1 C1 1.769(8)
Fe1 S2 2.219(2)
Fe1 S1 2.226(2)
Fe1 P1 2.228(2)
Fe1 Fe2 2.5583(16)
Fe2 C3 1.767(8)
Fe2 C4 1.777(10)
Fe2 C5 1.793(9)
Fe2 S2 2.218(2)
Fe2 S1 2.243(2)
P1 C9 1.815(7)
P1 C15 1.825(7)
P1 C21 1.838(7)
S1 C6 1.810(8)
S2 O6 1.405(7)
S2 C8 1.823(7)
O1 C1 1.163(9)
O2 C2 1.159(9)
O3 C3 1.168(9)
O4 C4 1.176(10)
O5 C5 1.158(9)
C6 C7 1.517(10)
C6 H6A 0.9700
C6 H6B 0.9700
C7 C8 1.503(10)
C7 H7A 0.9700
C7 H7B 0.9700
C8 H8A 0.9700
C8 H8B 0.9700
C9 C10 1.398(10)
C9 C14 1.419(10)
C10 C11 1.416(11)
C10 H10 0.9300
C11 C12 1.365(11)
C11 H11 0.9300
C12 C13 1.366(12)
C12 H12 0.9300
C13 C14 1.384(11)
C13 H13 0.9300
C14 H14 0.9300
C15 C20 1.379(11)
C15 C16 1.388(11)
C16 C17 1.384(10)
C16 H16 0.9300
C17 C18 1.400(11)
C17 H17 0.9300
C18 C19 1.373(11)
C18 H18 0.9300
C19 C20 1.408(10)
C19 H19 0.9300
C20 H20 0.9300
C21 C26 1.385(11)
C21 C22 1.418(11)
C22 C23 1.377(11)
C22 H22 0.9300
C23 C24 1.376(13)
C23 H23 0.9300
C24 C25 1.387(12)
C24 H24 0.9300
C25 C26 1.379(10)
C25 H25 0.9300
C26 H26 0.9300

loop_
_geom_torsion_atom_site_label_1
_geom_torsion_atom_site_label_2
_geom_torsion_atom_site_label_3
_geom_torsion_atom_site_label_4
_geom_torsion
C2 Fe1 Fe2 C3 -91.2(4)
C1 Fe1 Fe2 C3 4.9(4)
S2 Fe1 Fe2 C3 83.6(3)
S1 Fe1 Fe2 C3 -171.3(3)
P1 Fe1 Fe2 C3 135.0(3)
C2 Fe1 Fe2 C4 2.9(3)
C1 Fe1 Fe2 C4 99.1(3)
S2 Fe1 Fe2 C4 177.7(3)
S1 Fe1 Fe2 C4 -77.2(3)
P1 Fe1 Fe2 C4 -130.9(3)
C2 Fe1 Fe2 C5 145.2(5)
C1 Fe1 Fe2 C5 -118.6(5)
S2 Fe1 Fe2 C5 -40.0(5)
S1 Fe1 Fe2 C5 65.1(5)
P1 Fe1 Fe2 C5 11.4(5)
C2 Fe1 Fe2 S2 -174.8(2)
C1 Fe1 Fe2 S2 -78.7(2)
S1 Fe1 Fe2 S2 105.07(9)
P1 Fe1 Fe2 S2 51.36(16)
C2 Fe1 Fe2 S1 80.1(2)
C1 Fe1 Fe2 S1 176.3(2)
S2 Fe1 Fe2 S1 -105.07(9)
P1 Fe1 Fe2 S1 -53.71(16)
C2 Fe1 P1 C9 -176.3(3)
C1 Fe1 P1 C9 90.7(3)
S2 Fe1 P1 C9 0.5(2)
S1 Fe1 P1 C9 -85.2(2)
Fe2 Fe1 P1 C9 -41.3(3)
C2 Fe1 P1 C15 -54.3(3)
C1 Fe1 P1 C15 -147.4(3)
S2 Fe1 P1 C15 122.4(3)
S1 Fe1 P1 C15 36.8(3)
Fe2 Fe1 P1 C15 80.6(3)
C2 Fe1 P1 C21 63.2(3)
C1 Fe1 P1 C21 -29.9(3)
S2 Fe1 P1 C21 -120.1(3)
S1 Fe1 P1 C21 154.3(3)
Fe2 Fe1 P1 C21 -161.9(3)
C2 Fe1 S1 C6 143.9(3)
C1 Fe1 S1 C6 -120.4(7)
S2 Fe1 S1 C6 -57.1(3)
P1 Fe1 S1 C6 47.7(3)
Fe2 Fe1 S1 C6 -110.1(3)
C2 Fe1 S1 Fe2 -106.0(2)
C1 Fe1 S1 Fe2 -10.3(7)
S2 Fe1 S1 Fe2 52.96(7)
P1 Fe1 S1 Fe2 157.84(8)
C3 Fe2 S1 C6 124.8(7)
C4 Fe2 S1 C6 -145.0(4)
C5 Fe2 S1 C6 -45.1(4)
S2 Fe2 S1 C6 54.0(3)
Fe1 Fe2 S1 C6 107.0(3)
C3 Fe2 S1 Fe1 17.7(6)
C4 Fe2 S1 Fe1 108.0(3)
C5 Fe2 S1 Fe1 -152.1(3)
S2 Fe2 S1 Fe1 -53.07(7)
C3 Fe2 S2 O6 16.9(5)
C4 Fe2 S2 O6 110.4(7)
C5 Fe2 S2 O6 -82.3(5)
S1 Fe2 S2 O6 169.3(4)
Fe1 Fe2 S2 O6 116.3(4)
C3 Fe2 S2 C8 146.0(4)
C4 Fe2 S2 C8 -120.4(7)
C5 Fe2 S2 C8 46.8(4)
S1 Fe2 S2 C8 -61.6(3)
Fe1 Fe2 S2 C8 -114.6(3)
C3 Fe2 S2 Fe1 -99.4(3)
C4 Fe2 S2 Fe1 -5.8(6)
C5 Fe2 S2 Fe1 161.4(2)
S1 Fe2 S2 Fe1 53.02(6)
C2 Fe1 S2 O6 -104.7(7)
C1 Fe1 S2 O6 -9.5(5)
S1 Fe1 S2 O6 -171.3(5)
P1 Fe1 S2 O6 83.7(5)
Fe2 Fe1 S2 O6 -117.7(5)
C2 Fe1 S2 C8 119.3(6)
C1 Fe1 S2 C8 -145.6(4)
S1 Fe1 S2 C8 52.7(3)
P1 Fe1 S2 C8 -52.4(3)
Fe2 Fe1 S2 C8 106.2(3)
C2 Fe1 S2 Fe2 13.1(6)
C1 Fe1 S2 Fe2 108.2(3)
S1 Fe1 S2 Fe2 -53.53(7)
P1 Fe1 S2 Fe2 -158.58(7)
C2 Fe1 C1 O1 100(14)
S2 Fe1 C1 O1 -57(14)
S1 Fe1 C1 O1 5(14)
P1 Fe1 C1 O1 -164(14)
Fe2 Fe1 C1 O1 -4(14)
C1 Fe1 C2 O2 -161(20)
S2 Fe1 C2 O2 -67(21)
S1 Fe1 C2 O2 -2(20)
P1 Fe1 C2 O2 105(20)
Fe2 Fe1 C2 O2 -56(20)
C4 Fe2 C3 O3 -101(17)
C5 Fe2 C3 O3 158(17)
S2 Fe2 C3 O3 56(17)
S1 Fe2 C3 O3 -12(17)
Fe1 Fe2 C3 O3 2(17)
C3 Fe2 C4 O4 137(22)
C5 Fe2 C4 O4 -123(22)
S2 Fe2 C4 O4 44(23)
S1 Fe2 C4 O4 -14(22)
Fe1 Fe2 C4 O4 39(22)
C3 Fe2 C5 O5 -26(32)
C4 Fe2 C5 O5 -120(32)
S2 Fe2 C5 O5 65(32)
S1 Fe2 C5 O5 149(32)
Fe1 Fe2 C5 O5 97(32)
Fe1 S1 C6 C7 73.0(6)
Fe2 S1 C6 C7 -5.0(7)
S1 C6 C7 C8 -60.1(9)
C6 C7 C8 S2 50.9(9)
O6 S2 C8 C7 160.2(6)
Fe2 S2 C8 C7 22.4(6)
Fe1 S2 C8 C7 -57.4(6)
C15 P1 C9 C10 -19.7(7)
C21 P1 C9 C10 -124.8(6)
Fe1 P1 C9 C10 111.9(6)
C15 P1 C9 C14 168.1(6)
C21 P1 C9 C14 63.0(7)
Fe1 P1 C9 C14 -60.3(6)
C14 C9 C10 C11 0.1(11)
P1 C9 C10 C11 -172.4(6)
C9 C10 C11 C12 -0.3(12)
C10 C11 C12 C13 -0.2(13)
C11 C12 C13 C14 1.0(13)
C12 C13 C14 C9 -1.2(12)
C10 C9 C14 C13 0.7(11)
P1 C9 C14 C13 173.1(6)
C9 P1 C15 C20 117.8(6)
C21 P1 C15 C20 -131.9(6)
Fe1 P1 C15 C20 -8.6(7)
C9 P1 C15 C16 -60.2(6)
C21 P1 C15 C16 50.2(7)
Fe1 P1 C15 C16 173.4(5)
C20 C15 C16 C17 -0.6(11)
P1 C15 C16 C17 177.5(5)
C15 C16 C17 C18 0.5(11)
C16 C17 C18 C19 0.1(11)
C17 C18 C19 C20 -0.7(11)
C16 C15 C20 C19 0.0(10)
P1 C15 C20 C19 -178.0(5)
C18 C19 C20 C15 0.6(11)
C9 P1 C21 C26 -16.0(7)
C15 P1 C21 C26 -123.1(7)
Fe1 P1 C21 C26 107.6(6)
C9 P1 C21 C22 168.6(6)
C15 P1 C21 C22 61.5(6)
Fe1 P1 C21 C22 -67.8(6)
C26 C21 C22 C23 0.8(12)
P1 C21 C22 C23 176.5(6)
C21 C22 C23 C24 -0.9(13)
C22 C23 C24 C25 1.2(13)
C23 C24 C25 C26 -1.4(12)
C24 C25 C26 C21 1.3(12)
C22 C21 C26 C25 -1.0(11)
P1 C21 C26 C25 -176.3(6)
